data_1573670
_journal_paper_doi 10.1039/D4DT03378G
_chemical_formula_sum 'C20 H26 B10 N P'
_chemical_formula_weight 419.49
_space_group_crystal_system triclinic
_space_group_IT_number 2
_space_group_name_Hall '-P 1'
_space_group_name_H-M_alt 'P -1'
_atom_sites_solution_hydrogens mixed
_atom_sites_solution_primary direct
_audit_creation_method SHELXL-2019/3
_audit_update_record
;
2024-10-23 deposited with the CCDC.	2025-01-09 downloaded from the CCDC.
;
_cell_angle_alpha 79.222(1)
_cell_angle_beta 67.177(1)
_cell_angle_gamma 63.665(1)
_cell_formula_units_Z 6
_cell_length_a 15.1375(1)
_cell_length_b 16.6265(1)
_cell_length_c 16.7014(1)
_cell_measurement_reflns_used 42790
_cell_measurement_temperature 100(2)
_cell_measurement_theta_max 70.02
_cell_measurement_theta_min 5.20
_cell_volume 3471.70(5)
_computing_cell_refinement 'CrysAlisPro 1.171.43.131a (Rigaku OD, 2024)'
_computing_data_collection 'CrysAlisPro system (CCD 43.131a 64-bit (release 19-07-2024))'
_computing_data_reduction 'CrysAlisPro 1.171.43.131a (Rigaku OD, 2024)'
_computing_molecular_graphics 'Ortep for Windows (Farrugia, 2012)'
_computing_structure_refinement 'SHELXL-2019/2 (Sheldrick, 2019)'
_computing_structure_solution 'SHELXT-2018/2 (Sheldrick, 2015)'
_diffrn_ambient_temperature 100(2)
_diffrn_measured_fraction_theta_full 1.000
_diffrn_measured_fraction_theta_max 0.999
_diffrn_measurement_device_type 'XtaLAB Synergy, Dualflex, HyPix-Arc 150'
_diffrn_measurement_method '\w scans'
_diffrn_radiation_type CuK\a
_diffrn_radiation_wavelength 1.54184
_diffrn_reflns_av_R_equivalents 0.0429
_diffrn_reflns_av_unetI/netI 0.0071
_diffrn_reflns_Laue_measured_fraction_full 1.000
_diffrn_reflns_Laue_measured_fraction_max 0.999
_diffrn_reflns_limit_h_max 18
_diffrn_reflns_limit_h_min -18
_diffrn_reflns_limit_k_max 20
_diffrn_reflns_limit_k_min -20
_diffrn_reflns_limit_l_max 20
_diffrn_reflns_limit_l_min -20
_diffrn_reflns_number 164572
_diffrn_reflns_point_group_measured_fraction_full 1.000
_diffrn_reflns_point_group_measured_fraction_max 0.999
_diffrn_reflns_theta_full 67.684
_diffrn_reflns_theta_max 70.230
_diffrn_reflns_theta_min 2.871
_exptl_absorpt_coefficient_mu 1.086
_exptl_absorpt_correction_T_max 1.000
_exptl_absorpt_correction_T_min 0.730
_exptl_absorpt_correction_type multi-scan
_exptl_absorpt_process_details
;
CrysAlisPro 1.171.43.131a (Rigaku Oxford Diffraction, 2024)
Empirical absorption correction using spherical harmonics,
implemented in SCALE3 ABSPACK scaling algorithm.
;
_exptl_crystal_colour Colourless
_exptl_crystal_density_diffrn 1.204
_exptl_crystal_description Plate
_exptl_crystal_F_000 1308
_exptl_crystal_size_max 0.110
_exptl_crystal_size_mid 0.090
_exptl_crystal_size_min 0.060
_refine_diff_density_max 1.331
_refine_diff_density_min -0.484
_refine_diff_density_rms 0.086
_refine_ls_extinction_method none
_refine_ls_goodness_of_fit_ref 1.327
_refine_ls_hydrogen_treatment mixed
_refine_ls_matrix_type full
_refine_ls_number_parameters 889
_refine_ls_number_reflns 23827
_refine_ls_number_restraints 0
_refine_ls_restrained_S_all 1.327
_refine_ls_R_factor_all 0.1050
_refine_ls_R_factor_gt 0.1031
_refine_ls_shift/su_max 0.001
_refine_ls_shift/su_mean 0.000
_refine_ls_structure_factor_coef Fsqd
_refine_ls_weighting_details 'w=1/[\s^2^(Fo^2^)+(0.2000P)^2^] where P=(Fo^2^+2Fc^2^)/3'
_refine_ls_weighting_scheme calc
_refine_ls_wR_factor_gt 0.2696
_refine_ls_wR_factor_ref 0.2735
_reflns_Friedel_coverage 0.000
_reflns_number_gt 22178
_reflns_number_total 23827
_reflns_threshold_expression 'I > 2\s(I)'
_cod_data_source_file d4dt03378g2.cif
_cod_data_source_block IB3
_cod_database_code 1573670
_shelx_shelxl_version_number 2019/3
_shelx_space_group_comment
;
The symmetry employed for this shelxl refinement is uniquely defined
by the following loop, which should always be used as a source of
symmetry information in preference to the above space-group names.
They are only intended as comments.
;
_shelx_estimated_absorpt_t_min 0.890
_shelx_estimated_absorpt_t_max 0.938

loop_
_space_group_symop_operation_xyz
'x, y, z'
'-x, -y, -z'

loop_
_atom_site_label
_atom_site_type_symbol
_atom_site_fract_x
_atom_site_fract_y
_atom_site_fract_z
_atom_site_U_iso_or_equiv
_atom_site_adp_type
_atom_site_occupancy
_atom_site_site_symmetry_order
_atom_site_calc_flag
_atom_site_refinement_flags_posn
_atom_site_refinement_flags_adp
_atom_site_refinement_flags_occupancy
_atom_site_disorder_assembly
_atom_site_disorder_group
P1 P 0.73109(4) 0.07155(4) 0.27491(3) 0.01598(19) Uani 1 1 d . . . . .
N1 N 0.71474(16) 0.15379(13) 0.21143(13) 0.0238(4) Uani 1 1 d . . . . .
B3 B 0.7434(2) 0.22553(17) 0.18442(16) 0.0197(5) Uani 1 1 d . . . . .
B4 B 0.6520(2) 0.33776(17) 0.16787(16) 0.0196(5) Uani 1 1 d . . . . .
H4 H 0.572408 0.346533 0.172604 0.023 Uiso 1 1 calc R U . . .
B5 B 0.6649(2) 0.42430(17) 0.20391(17) 0.0215(5) Uani 1 1 d . . . . .
H5 H 0.595804 0.488291 0.230771 0.026 Uiso 1 1 calc R U . . .
B6 B 0.7677(2) 0.37293(18) 0.24728(18) 0.0225(5) Uani 1 1 d . . . . .
H6 H 0.766970 0.402049 0.302950 0.027 Uiso 1 1 calc R U . . .
B7 B 0.8708(2) 0.22887(17) 0.12530(17) 0.0203(5) Uani 1 1 d . . . . .
H7 H 0.940259 0.164293 0.100853 0.024 Uiso 1 1 calc R U . . .
B8 B 0.76798(18) 0.28083(16) 0.08153(16) 0.0168(5) Uani 1 1 d . . . . .
H8 H 0.768095 0.251968 0.026022 0.020 Uiso 1 1 calc R U . . .
B9 B 0.7188(2) 0.39908(17) 0.09207(17) 0.0211(5) Uani 1 1 d . . . . .
H9 H 0.685798 0.447181 0.043831 0.025 Uiso 1 1 calc R U . . .
B10 B 0.7921(2) 0.42085(18) 0.14148(18) 0.0230(6) Uani 1 1 d . . . . .
H10 H 0.808255 0.482588 0.125999 0.028 Uiso 1 1 calc R U . . .
B11 B 0.8857(2) 0.31506(18) 0.16207(17) 0.0223(5) Uani 1 1 d . . . . .
H11 H 0.963842 0.306252 0.161177 0.027 Uiso 1 1 calc R U . . .
B12 B 0.8552(2) 0.33204(18) 0.06580(17) 0.0218(5) Uani 1 1 d . . . . .
H12 H 0.913181 0.335762 0.000071 0.026 Uiso 1 1 calc R U . . .
C1 C 0.68892(18) 0.32142(16) 0.25377(15) 0.0205(5) Uani 1 1 d . . . . .
C2 C 0.81211(18) 0.25944(16) 0.23147(15) 0.0233(5) Uani 1 1 d . . . . .
C3 C 0.84651(17) -0.02787(16) 0.22642(14) 0.0203(5) Uani 1 1 d . . . . .
C4 C 0.89896(19) -0.02657(17) 0.13690(15) 0.0266(5) Uani 1 1 d . . . . .
H4A H 0.873128 0.024897 0.102829 0.032 Uiso 1 1 calc R U . . .
C5 C 0.9897(2) -0.10141(19) 0.09760(16) 0.0330(6) Uani 1 1 d . . . . .
H5A H 1.025492 -0.100726 0.036667 0.040 Uiso 1 1 calc R U . . .
C6 C 1.02770(19) -0.17628(18) 0.14687(17) 0.0310(6) Uani 1 1 d . . . . .
H6A H 1.090206 -0.226413 0.119968 0.037 Uiso 1 1 calc R U . . .
C7 C 0.97455(19) -0.17841(17) 0.23583(17) 0.0291(6) Uani 1 1 d . . . . .
H7A H 1.000197 -0.230419 0.269402 0.035 Uiso 1 1 calc R U . . .
C8 C 0.88425(17) -0.10487(16) 0.27566(15) 0.0223(5) Uani 1 1 d . . . . .
H8A H 0.847929 -0.106678 0.336384 0.027 Uiso 1 1 calc R U . . .
C9 C 0.61992(16) 0.04253(14) 0.30819(14) 0.0167(5) Uani 1 1 d . . . . .
C10 C 0.54806(17) 0.08365(15) 0.26425(14) 0.0194(5) Uani 1 1 d . . . . .
H10A H 0.556940 0.127122 0.219644 0.023 Uiso 1 1 calc R U . . .
C11 C 0.46330(17) 0.06046(15) 0.28632(14) 0.0202(5) Uani 1 1 d . . . . .
H11A H 0.414384 0.088162 0.256649 0.024 Uiso 1 1 calc R U . . .
C12 C 0.45047(17) -0.00286(15) 0.35139(14) 0.0204(5) Uani 1 1 d . . . . .
H12A H 0.392865 -0.018658 0.366111 0.025 Uiso 1 1 calc R U . . .
C13 C 0.52172(17) -0.04350(15) 0.39537(15) 0.0204(5) Uani 1 1 d . . . . .
H13 H 0.512694 -0.086958 0.439941 0.025 Uiso 1 1 calc R U . . .
C14 C 0.60610(17) -0.02039(15) 0.37397(14) 0.0192(5) Uani 1 1 d . . . . .
H14 H 0.654270 -0.047641 0.404356 0.023 Uiso 1 1 calc R U . . .
C15 C 0.74232(17) 0.08965(14) 0.37312(14) 0.0171(5) Uani 1 1 d . . . . .
C16 C 0.65180(18) 0.14706(15) 0.43524(15) 0.0204(5) Uani 1 1 d . . . . .
H16 H 0.585626 0.168705 0.428208 0.024 Uiso 1 1 calc R U . . .
C17 C 0.65790(19) 0.17242(17) 0.50646(16) 0.0253(5) Uani 1 1 d . . . . .
H17 H 0.596258 0.211502 0.547990 0.030 Uiso 1 1 calc R U . . .
C18 C 0.75493(19) 0.14043(17) 0.51718(15) 0.0256(5) Uani 1 1 d . . . . .
H18 H 0.759314 0.157567 0.566219 0.031 Uiso 1 1 calc R U . . .
C19 C 0.8448(2) 0.08375(17) 0.45646(16) 0.0273(5) Uani 1 1 d . . . . .
H19 H 0.910607 0.061684 0.464316 0.033 Uiso 1 1 calc R U . . .
C20 C 0.83937(18) 0.05897(15) 0.38411(15) 0.0214(5) Uani 1 1 d . . . . .
H20 H 0.901566 0.021153 0.342021 0.026 Uiso 1 1 calc R U . . .
H1 H 0.641(2) 0.3129(18) 0.3081(18) 0.031(7) Uiso 1 1 d . . . . .
H2 H 0.833(2) 0.2133(18) 0.2811(17) 0.032(7) Uiso 1 1 d . . . . .
P2 P 0.70265(4) 0.42432(4) 0.61364(3) 0.01570(19) Uani 1 1 d . . . . .
N2 N 0.67606(15) 0.51492(12) 0.56136(12) 0.0214(4) Uani 1 1 d . . . . .
B103 B 0.7137(2) 0.58116(17) 0.53731(17) 0.0199(5) Uani 1 1 d . . . . .
B104 B 0.64953(19) 0.69181(16) 0.49590(15) 0.0174(5) Uani 1 1 d . . . . .
H104 H 0.577703 0.706530 0.481028 0.021 Uiso 1 1 calc R U . . .
B105 B 0.6601(2) 0.77707(17) 0.53713(17) 0.0219(6) Uani 1 1 d . . . . .
H105 H 0.595865 0.846372 0.548726 0.026 Uiso 1 1 calc R U . . .
B106 B 0.7337(2) 0.72651(18) 0.60770(19) 0.0264(6) Uani 1 1 d . . . . .
H106 H 0.718695 0.761121 0.666047 0.032 Uiso 1 1 calc R U . . .
B107 B 0.8468(2) 0.57003(19) 0.50625(19) 0.0271(6) Uani 1 1 d . . . . .
H107 H 0.909781 0.500115 0.498572 0.033 Uiso 1 1 calc R U . . .
B108 B 0.7780(2) 0.61785(17) 0.43338(17) 0.0221(5) Uani 1 1 d . . . . .
H108 H 0.794443 0.582607 0.374920 0.026 Uiso 1 1 calc R U . . .
B109 B 0.7434(2) 0.73571(18) 0.43115(18) 0.0252(6) Uani 1 1 d . . . . .
H109 H 0.735479 0.777850 0.371502 0.030 Uiso 1 1 calc R U . . .
B110 B 0.7954(2) 0.75724(19) 0.5009(2) 0.0305(7) Uani 1 1 d . . . . .
H110 H 0.821569 0.813260 0.487313 0.037 Uiso 1 1 calc R U . . .
B111 B 0.8614(2) 0.65229(19) 0.5463(2) 0.0330(7) Uani 1 1 d . . . . .
H111 H 0.931345 0.637785 0.563819 0.040 Uiso 1 1 calc R U . . .
B112 B 0.8679(2) 0.6582(2) 0.4376(2) 0.0343(7) Uani 1 1 d . . . . .
H112 H 0.943117 0.648496 0.382186 0.041 Uiso 1 1 calc R U . . .
C101 C 0.6513(2) 0.68459(16) 0.59845(16) 0.0267(5) Uani 1 1 d . . . . .
C102 C 0.76580(19) 0.61430(15) 0.60158(16) 0.0247(5) Uani 1 1 d . . . . .
C103 C 0.81723(17) 0.33184(15) 0.55274(14) 0.0186(5) Uani 1 1 d . . . . .
C104 C 0.85547(18) 0.34162(16) 0.46226(14) 0.0236(5) Uani 1 1 d . . . . .
H10B H 0.820956 0.395629 0.434972 0.028 Uiso 1 1 calc R U . . .
C105 C 0.94323(19) 0.27305(17) 0.41238(15) 0.0283(6) Uani 1 1 d . . . . .
H10C H 0.967733 0.279460 0.350884 0.034 Uiso 1 1 calc R U . . .
C106 C 0.99549(18) 0.19506(17) 0.45188(17) 0.0287(6) Uani 1 1 d . . . . .
H10D H 1.056933 0.148791 0.417517 0.034 Uiso 1 1 calc R U . . .
C107 C 0.95833(18) 0.18431(16) 0.54157(16) 0.0265(5) Uani 1 1 d . . . . .
H10E H 0.994484 0.130675 0.568351 0.032 Uiso 1 1 calc R U . . .
C108 C 0.86838(17) 0.25170(15) 0.59241(15) 0.0207(5) Uani 1 1 d . . . . .
H10F H 0.841790 0.243482 0.653593 0.025 Uiso 1 1 calc R U . . .
C109 C 0.59335(17) 0.39339(14) 0.64552(14) 0.0170(4) Uani 1 1 d . . . . .
C110 C 0.52281(18) 0.43420(15) 0.60028(15) 0.0217(5) Uani 1 1 d . . . . .
H11B H 0.532784 0.477212 0.555464 0.026 Uiso 1 1 calc R U . . .
C111 C 0.43795(17) 0.41165(16) 0.62109(15) 0.0230(5) Uani 1 1 d . . . . .
H11C H 0.390859 0.438264 0.589689 0.028 Uiso 1 1 calc R U . . .
C112 C 0.42256(18) 0.35025(15) 0.68775(15) 0.0238(5) Uani 1 1 d . . . . .
H11D H 0.363980 0.335750 0.702683 0.029 Uiso 1 1 calc R U . . .
C113 C 0.49240(18) 0.30965(15) 0.73303(15) 0.0230(5) Uani 1 1 d . . . . .
H113 H 0.481443 0.267541 0.778579 0.028 Uiso 1 1 calc R U . . .
C114 C 0.57816(17) 0.33081(14) 0.71150(14) 0.0198(5) Uani 1 1 d . . . . .
H114 H 0.626338 0.302565 0.741818 0.024 Uiso 1 1 calc R U . . .
C115 C 0.72434(17) 0.43019(14) 0.71076(14) 0.0164(5) Uani 1 1 d . . . . .
C116 C 0.63795(18) 0.47856(15) 0.78140(15) 0.0212(5) Uani 1 1 d . . . . .
H116 H 0.568612 0.497687 0.781747 0.025 Uiso 1 1 calc R U . . .
C117 C 0.6534(2) 0.49851(17) 0.85059(16) 0.0272(6) Uani 1 1 d . . . . .
H117 H 0.594576 0.531025 0.898254 0.033 Uiso 1 1 calc R U . . .
C118 C 0.75452(19) 0.47112(16) 0.85051(15) 0.0255(5) Uani 1 1 d . . . . .
H118 H 0.764761 0.484989 0.898024 0.031 Uiso 1 1 calc R U . . .
C119 C 0.84019(19) 0.42373(16) 0.78131(16) 0.0239(5) Uani 1 1 d . . . . .
H119 H 0.909248 0.404635 0.781606 0.029 Uiso 1 1 calc R U . . .
C120 C 0.82571(18) 0.40387(15) 0.71125(15) 0.0202(5) Uani 1 1 d . . . . .
H120 H 0.885004 0.372237 0.663412 0.024 Uiso 1 1 calc R U . . .
H101 H 0.581(2) 0.6870(18) 0.6589(18) 0.033(7) Uiso 1 1 d . . . . .
H102 H 0.771(2) 0.5814(19) 0.6496(18) 0.039(8) Uiso 1 1 d . . . . .
P3 P 0.73637(4) 0.74324(3) 0.92592(4) 0.01469(19) Uani 1 1 d . . . . .
N3 N 0.72759(15) 0.82229(12) 0.85875(12) 0.0208(4) Uani 1 1 d . . . . .
B203 B 0.74562(19) 0.89948(16) 0.83767(15) 0.0167(5) Uani 1 1 d . . . . .
B204 B 0.64628(19) 1.01148(16) 0.83248(16) 0.0179(5) Uani 1 1 d . . . . .
H204 H 0.566367 1.018276 0.840339 0.021 Uiso 1 1 calc R U . . .
B205 B 0.6594(2) 1.09536(17) 0.87346(18) 0.0222(6) Uani 1 1 d . . . . .
H205 H 0.589067 1.155860 0.906792 0.027 Uiso 1 1 calc R U . . .
B206 B 0.7692(2) 1.04266(18) 0.90908(18) 0.0241(6) Uani 1 1 d . . . . .
H206 H 0.772021 1.067032 0.965810 0.029 Uiso 1 1 calc R U . . .
B207 B 0.86839(19) 0.91133(17) 0.77569(16) 0.0191(5) Uani 1 1 d . . . . .
H207 H 0.939262 0.849919 0.744913 0.023 Uiso 1 1 calc R U . . .
B208 B 0.75978(18) 0.96399(16) 0.73946(16) 0.0171(5) Uani 1 1 d . . . . .
H208 H 0.757220 0.939417 0.682701 0.020 Uiso 1 1 calc R U . . .
B209 B 0.7053(2) 1.08072(17) 0.75996(17) 0.0215(5) Uani 1 1 d . . . . .
H209 H 0.665984 1.132311 0.716957 0.026 Uiso 1 1 calc R U . . .
B210 B 0.7815(2) 1.10035(18) 0.80775(18) 0.0241(6) Uani 1 1 d . . . . .
H210 H 0.792761 1.164262 0.796611 0.029 Uiso 1 1 calc R U . . .
B211 B 0.8832(2) 0.99422(18) 0.81681(18) 0.0233(6) Uani 1 1 d . . . . .
H211 H 0.962070 0.986948 0.812437 0.028 Uiso 1 1 calc R U . . .
B212 B 0.8434(2) 1.01882(17) 0.72478(17) 0.0216(5) Uani 1 1 d . . . . .
H212 H 0.895952 1.029360 0.658572 0.026 Uiso 1 1 calc R U . . .
C201 C 0.69257(18) 0.98838(15) 0.91480(15) 0.0209(5) Uani 1 1 d . . . . .
C202 C 0.81757(18) 0.93192(15) 0.88284(15) 0.0206(5) Uani 1 1 d . . . . .
C203 C 0.85004(17) 0.64091(14) 0.88047(14) 0.0169(4) Uani 1 1 d . . . . .
C204 C 0.89887(17) 0.63664(15) 0.79075(14) 0.0209(5) Uani 1 1 d . . . . .
H20A H 0.872094 0.686091 0.755132 0.025 Uiso 1 1 calc R U . . .
C205 C 0.98683(18) 0.56018(16) 0.75295(15) 0.0244(5) Uani 1 1 d . . . . .
H20B H 1.019680 0.557066 0.691570 0.029 Uiso 1 1 calc R U . . .
C206 C 1.02650(18) 0.48837(16) 0.80523(15) 0.0240(5) Uani 1 1 d . . . . .
H20C H 1.087518 0.436654 0.779526 0.029 Uiso 1 1 calc R U . . .
C207 C 0.97737(17) 0.49178(15) 0.89495(15) 0.0219(5) Uani 1 1 d . . . . .
H20D H 1.004441 0.442251 0.930371 0.026 Uiso 1 1 calc R U . . .
C208 C 0.88864(17) 0.56763(15) 0.93288(14) 0.0195(5) Uani 1 1 d . . . . .
H20E H 0.854334 0.569725 0.994128 0.023 Uiso 1 1 calc R U . . .
C209 C 0.62239(16) 0.71807(14) 0.95907(14) 0.0163(4) Uani 1 1 d . . . . .
C210 C 0.54902(17) 0.76238(15) 0.91687(14) 0.0197(5) Uani 1 1 d . . . . .
H21A H 0.560026 0.804264 0.871077 0.024 Uiso 1 1 calc R U . . .
C211 C 0.45995(18) 0.74504(16) 0.94203(15) 0.0220(5) Uani 1 1 d . . . . .
H21B H 0.410668 0.774535 0.912853 0.026 Uiso 1 1 calc R U . . .
C212 C 0.44305(17) 0.68492(15) 1.00946(15) 0.0208(5) Uani 1 1 d . . . . .
H21C H 0.381659 0.673893 1.027072 0.025 Uiso 1 1 calc R U . . .
C213 C 0.51604(17) 0.64048(15) 1.05159(15) 0.0200(5) Uani 1 1 d . . . . .
H213 H 0.504814 0.598610 1.097338 0.024 Uiso 1 1 calc R U . . .
C214 C 0.60503(17) 0.65742(15) 1.02669(14) 0.0189(5) Uani 1 1 d . . . . .
H214 H 0.654282 0.627556 1.055856 0.023 Uiso 1 1 calc R U . . .
C215 C 0.74470(16) 0.76288(14) 1.02492(14) 0.0159(4) Uani 1 1 d . . . . .
C216 C 0.65224(18) 0.81419(15) 1.09006(15) 0.0206(5) Uani 1 1 d . . . . .
H216 H 0.585976 0.831736 1.084494 0.025 Uiso 1 1 calc R U . . .
C217 C 0.65703(19) 0.83938(16) 1.16238(15) 0.0252(5) Uani 1 1 d . . . . .
H217 H 0.594103 0.873816 1.206189 0.030 Uiso 1 1 calc R U . . .
C218 C 0.75368(19) 0.81438(16) 1.17096(15) 0.0244(5) Uani 1 1 d . . . . .
H218 H 0.756861 0.831527 1.220608 0.029 Uiso 1 1 calc R U . . .
C219 C 0.84538(19) 0.76434(16) 1.10677(16) 0.0245(5) Uani 1 1 d . . . . .
H219 H 0.911363 0.747215 1.112709 0.029 Uiso 1 1 calc R U . . .
C220 C 0.84163(17) 0.73905(15) 1.03388(14) 0.0189(5) Uani 1 1 d . . . . .
H220 H 0.904994 0.705467 0.989929 0.023 Uiso 1 1 calc R U . . .
H201 H 0.650(2) 0.9772(18) 0.9731(18) 0.031(7) Uiso 1 1 d . . . . .
H202 H 0.841(2) 0.8874(18) 0.9248(17) 0.031(7) Uiso 1 1 d . . . . .

loop_
_atom_site_aniso_label
_atom_site_aniso_U_11
_atom_site_aniso_U_22
_atom_site_aniso_U_33
_atom_site_aniso_U_23
_atom_site_aniso_U_13
_atom_site_aniso_U_12
P1 0.0174(3) 0.0194(3) 0.0149(3) 0.0000(2) -0.0054(2) -0.0111(2)
N1 0.0315(12) 0.0272(10) 0.0246(10) 0.0068(8) -0.0159(9) -0.0198(9)
B3 0.0209(13) 0.0226(13) 0.0182(12) -0.0012(10) -0.0059(10) -0.0116(11)
B4 0.0184(13) 0.0224(12) 0.0183(12) -0.0055(10) -0.0043(10) -0.0084(10)
B5 0.0213(14) 0.0211(13) 0.0243(13) -0.0049(10) -0.0094(11) -0.0076(10)
B6 0.0256(14) 0.0246(13) 0.0248(13) -0.0010(10) -0.0111(11) -0.0143(11)
B7 0.0156(13) 0.0221(12) 0.0237(13) -0.0013(10) -0.0070(10) -0.0077(10)
B8 0.0139(12) 0.0197(12) 0.0167(11) -0.0015(9) -0.0046(9) -0.0071(10)
B9 0.0245(15) 0.0178(12) 0.0222(12) 0.0003(10) -0.0099(11) -0.0084(11)
B10 0.0266(15) 0.0231(13) 0.0259(13) 0.0019(10) -0.0119(11) -0.0143(11)
B11 0.0191(13) 0.0247(13) 0.0284(14) 0.0022(11) -0.0098(11) -0.0133(11)
B12 0.0204(14) 0.0271(13) 0.0202(12) 0.0009(10) -0.0045(10) -0.0144(11)
C1 0.0215(12) 0.0273(12) 0.0158(11) -0.0033(9) -0.0033(9) -0.0141(10)
C2 0.0247(13) 0.0266(12) 0.0244(12) 0.0005(10) -0.0095(10) -0.0149(10)
C3 0.0184(12) 0.0266(12) 0.0211(11) -0.0053(9) -0.0041(9) -0.0140(9)
C4 0.0278(14) 0.0344(13) 0.0225(12) -0.0057(10) -0.0027(10) -0.0201(11)
C5 0.0303(15) 0.0471(16) 0.0248(13) -0.0160(12) 0.0046(11) -0.0247(13)
C6 0.0202(13) 0.0353(14) 0.0358(14) -0.0207(11) 0.0006(10) -0.0111(10)
C7 0.0230(13) 0.0286(13) 0.0369(14) -0.0086(11) -0.0104(11) -0.0085(10)
C8 0.0191(12) 0.0271(12) 0.0219(11) -0.0055(9) -0.0042(9) -0.0109(9)
C9 0.0162(11) 0.0181(10) 0.0167(10) -0.0038(8) -0.0036(8) -0.0080(9)
C10 0.0230(12) 0.0209(11) 0.0190(11) 0.0006(8) -0.0100(9) -0.0110(9)
C11 0.0196(12) 0.0241(11) 0.0208(11) -0.0041(9) -0.0084(9) -0.0096(9)
C12 0.0177(12) 0.0243(11) 0.0228(11) -0.0045(9) -0.0055(9) -0.0113(9)
C13 0.0208(12) 0.0205(11) 0.0218(11) 0.0019(9) -0.0071(9) -0.0112(9)
C14 0.0175(11) 0.0201(11) 0.0209(11) -0.0004(9) -0.0076(9) -0.0076(9)
C15 0.0191(12) 0.0182(10) 0.0168(10) -0.0001(8) -0.0054(9) -0.0107(9)
C16 0.0175(12) 0.0242(12) 0.0219(11) -0.0023(9) -0.0061(9) -0.0104(9)
C17 0.0224(13) 0.0295(12) 0.0223(12) -0.0082(10) -0.0019(10) -0.0113(10)
C18 0.0313(14) 0.0326(13) 0.0210(12) -0.0050(10) -0.0105(10) -0.0170(11)
C19 0.0257(14) 0.0318(13) 0.0307(13) -0.0037(10) -0.0142(10) -0.0120(10)
C20 0.0192(12) 0.0247(11) 0.0228(12) -0.0057(9) -0.0089(9) -0.0078(9)
P2 0.0180(3) 0.0171(3) 0.0149(3) -0.0005(2) -0.0061(2) -0.0092(2)
N2 0.0250(11) 0.0221(10) 0.0238(10) 0.0028(8) -0.0130(8) -0.0126(8)
B103 0.0214(14) 0.0194(12) 0.0224(12) 0.0004(10) -0.0109(10) -0.0087(10)
B104 0.0189(13) 0.0168(11) 0.0167(12) -0.0015(9) -0.0065(10) -0.0068(10)
B105 0.0266(15) 0.0183(12) 0.0250(13) 0.0003(10) -0.0139(11) -0.0088(11)
B106 0.0350(17) 0.0210(13) 0.0345(15) 0.0022(11) -0.0227(13) -0.0132(12)
B107 0.0186(14) 0.0286(14) 0.0392(16) 0.0007(12) -0.0129(12) -0.0121(11)
B108 0.0160(13) 0.0222(13) 0.0224(13) -0.0034(10) 0.0006(10) -0.0081(10)
B109 0.0288(16) 0.0239(13) 0.0238(13) 0.0017(10) -0.0061(11) -0.0150(11)
B110 0.0296(16) 0.0275(14) 0.0445(17) 0.0047(13) -0.0166(13) -0.0191(12)
B111 0.0262(16) 0.0280(15) 0.055(2) 0.0020(13) -0.0213(14) -0.0153(12)
B112 0.0220(15) 0.0342(16) 0.0439(18) -0.0036(13) -0.0013(13) -0.0166(12)
C101 0.0379(15) 0.0215(12) 0.0286(13) 0.0016(10) -0.0194(11) -0.0129(11)
C102 0.0333(15) 0.0208(11) 0.0316(13) 0.0045(10) -0.0223(11) -0.0134(10)
C103 0.0200(12) 0.0204(11) 0.0184(11) -0.0033(9) -0.0042(9) -0.0118(9)
C104 0.0281(13) 0.0269(12) 0.0190(11) -0.0024(9) -0.0043(9) -0.0166(10)
C105 0.0338(15) 0.0350(13) 0.0189(11) -0.0072(10) 0.0008(10) -0.0223(11)
C106 0.0188(12) 0.0312(13) 0.0349(14) -0.0159(11) 0.0013(10) -0.0122(10)
C107 0.0215(13) 0.0236(12) 0.0350(13) -0.0082(10) -0.0083(10) -0.0079(10)
C108 0.0189(12) 0.0227(11) 0.0205(11) -0.0034(9) -0.0043(9) -0.0095(9)
C109 0.0175(11) 0.0170(10) 0.0171(10) -0.0037(8) -0.0052(8) -0.0068(9)
C110 0.0248(12) 0.0236(11) 0.0213(11) -0.0015(9) -0.0105(9) -0.0113(9)
C111 0.0220(12) 0.0275(12) 0.0241(12) -0.0057(9) -0.0106(10) -0.0098(10)
C112 0.0189(12) 0.0269(12) 0.0282(12) -0.0077(10) -0.0048(9) -0.0119(10)
C113 0.0225(12) 0.0222(11) 0.0230(11) -0.0014(9) -0.0042(9) -0.0108(10)
C114 0.0179(12) 0.0184(11) 0.0218(11) -0.0029(9) -0.0061(9) -0.0061(9)
C115 0.0199(12) 0.0160(10) 0.0153(10) -0.0011(8) -0.0053(9) -0.0093(9)
C116 0.0182(12) 0.0241(11) 0.0229(11) -0.0046(9) -0.0063(9) -0.0093(9)
C117 0.0268(14) 0.0320(13) 0.0219(12) -0.0111(10) -0.0020(10) -0.0127(11)
C118 0.0349(15) 0.0302(13) 0.0201(11) -0.0034(10) -0.0120(10) -0.0174(11)
C119 0.0241(13) 0.0248(12) 0.0295(13) -0.0016(10) -0.0140(10) -0.0111(10)
C120 0.0199(12) 0.0217(11) 0.0208(11) -0.0012(9) -0.0083(9) -0.0087(9)
P3 0.0154(3) 0.0164(3) 0.0145(3) -0.0008(2) -0.0052(2) -0.0082(2)
N3 0.0279(11) 0.0221(10) 0.0203(9) 0.0025(8) -0.0118(8) -0.0149(8)
B203 0.0166(12) 0.0178(12) 0.0166(11) -0.0011(9) -0.0057(9) -0.0074(10)
B204 0.0139(12) 0.0195(12) 0.0200(12) -0.0039(9) -0.0060(10) -0.0051(10)
B205 0.0215(14) 0.0192(12) 0.0265(13) -0.0066(10) -0.0080(11) -0.0068(10)
B206 0.0273(15) 0.0246(13) 0.0285(14) -0.0024(11) -0.0123(11) -0.0144(11)
B207 0.0142(12) 0.0212(12) 0.0216(12) -0.0008(10) -0.0060(10) -0.0069(10)
B208 0.0147(12) 0.0185(11) 0.0179(11) -0.0015(9) -0.0056(9) -0.0063(9)
B209 0.0231(15) 0.0168(12) 0.0258(13) 0.0001(10) -0.0106(11) -0.0078(10)
B210 0.0271(15) 0.0212(13) 0.0312(14) 0.0007(11) -0.0126(12) -0.0142(11)
B211 0.0213(14) 0.0252(13) 0.0291(14) 0.0018(11) -0.0104(11) -0.0139(11)
B212 0.0200(14) 0.0235(13) 0.0223(13) 0.0022(10) -0.0053(10) -0.0125(11)
C201 0.0228(12) 0.0250(12) 0.0183(11) -0.0034(9) -0.0055(9) -0.0131(10)
C202 0.0210(12) 0.0227(11) 0.0235(12) 0.0002(9) -0.0104(9) -0.0115(9)
C203 0.0148(11) 0.0199(11) 0.0190(11) -0.0019(8) -0.0047(8) -0.0101(9)
C204 0.0192(12) 0.0243(11) 0.0201(11) -0.0016(9) -0.0047(9) -0.0112(9)
C205 0.0225(13) 0.0310(13) 0.0185(11) -0.0066(9) -0.0012(9) -0.0127(10)
C206 0.0185(12) 0.0229(11) 0.0278(12) -0.0086(9) -0.0037(9) -0.0067(9)
C207 0.0181(12) 0.0204(11) 0.0280(12) -0.0006(9) -0.0092(9) -0.0075(9)
C208 0.0195(12) 0.0234(11) 0.0185(11) -0.0018(9) -0.0054(9) -0.0116(9)
C209 0.0141(11) 0.0173(10) 0.0180(11) -0.0043(8) -0.0047(8) -0.0061(8)
C210 0.0216(12) 0.0211(11) 0.0193(11) 0.0001(9) -0.0087(9) -0.0101(9)
C211 0.0199(12) 0.0272(12) 0.0231(11) -0.0040(9) -0.0099(9) -0.0099(9)
C212 0.0178(11) 0.0228(11) 0.0238(11) -0.0055(9) -0.0051(9) -0.0100(9)
C213 0.0195(12) 0.0203(11) 0.0217(11) -0.0019(9) -0.0054(9) -0.0103(9)
C214 0.0183(11) 0.0197(11) 0.0182(11) -0.0005(8) -0.0058(9) -0.0078(9)
C215 0.0184(11) 0.0167(10) 0.0149(10) -0.0009(8) -0.0058(8) -0.0089(9)
C216 0.0154(12) 0.0233(11) 0.0220(11) -0.0043(9) -0.0037(9) -0.0079(9)
C217 0.0250(13) 0.0266(12) 0.0221(12) -0.0087(9) -0.0028(10) -0.0102(10)
C218 0.0348(15) 0.0258(12) 0.0195(11) -0.0042(9) -0.0110(10) -0.0155(10)
C219 0.0255(14) 0.0286(12) 0.0265(12) -0.0013(10) -0.0130(10) -0.0133(10)
C220 0.0178(12) 0.0216(11) 0.0188(11) -0.0027(9) -0.0058(9) -0.0089(9)

loop_
_atom_type_symbol
_atom_type_description
_atom_type_scat_dispersion_real
_atom_type_scat_dispersion_imag
_atom_type_scat_source
C C 0.0181 0.0091 'International Tables Vol C Tables 4.2.6.8 and 6.1.1.4'
H H 0.0000 0.0000 'International Tables Vol C Tables 4.2.6.8 and 6.1.1.4'
B B 0.0090 0.0039 'International Tables Vol C Tables 4.2.6.8 and 6.1.1.4'
N N 0.0311 0.0180 'International Tables Vol C Tables 4.2.6.8 and 6.1.1.4'
P P 0.2955 0.4335 'International Tables Vol C Tables 4.2.6.8 and 6.1.1.4'

loop_
_geom_angle_atom_site_label_1
_geom_angle_atom_site_label_2
_geom_angle_atom_site_label_3
_geom_angle
_geom_angle_site_symmetry_1
_geom_angle_site_symmetry_3
_geom_angle_publ_flag
N1 P1 C15 114.59(10) . . ?
N1 P1 C9 109.20(10) . . ?
C15 P1 C9 106.59(10) . . ?
N1 P1 C3 113.28(11) . . ?
C15 P1 C3 106.24(10) . . ?
C9 P1 C3 106.43(10) . . ?
B3 N1 P1 139.90(17) . . ?
N1 B3 B8 130.3(2) . . ?
N1 B3 B4 122.7(2) . . ?
B8 B3 B4 59.06(13) . . ?
N1 B3 B7 131.0(2) . . ?
B8 B3 B7 59.28(13) . . ?
B4 B3 B7 103.22(17) . . ?
N1 B3 C2 126.5(2) . . ?
B8 B3 C2 99.80(16) . . ?
B4 B3 C2 96.52(16) . . ?
B7 B3 C2 55.80(13) . . ?
N1 B3 C1 122.3(2) . . ?
B8 B3 C1 98.86(16) . . ?
B4 B3 C1 54.55(13) . . ?
B7 B3 C1 96.93(16) . . ?
C2 B3 C1 52.09(13) . . ?
C1 B4 B9 105.23(17) . . ?
C1 B4 B8 105.59(17) . . ?
B9 B4 B8 60.68(14) . . ?
C1 B4 B5 59.29(14) . . ?
B9 B4 B5 60.21(14) . . ?
B8 B4 B5 109.45(17) . . ?
C1 B4 B3 63.25(14) . . ?
B9 B4 B3 110.98(18) . . ?
B8 B4 B3 59.44(14) . . ?
B5 B4 B3 114.29(18) . . ?
C1 B5 B4 57.39(13) . . ?
C1 B5 B9 103.34(17) . . ?
B4 B5 B9 59.64(14) . . ?
C1 B5 B6 59.07(14) . . ?
B4 B5 B6 107.57(18) . . ?
B9 B5 B6 108.22(19) . . ?
C1 B5 B10 104.15(18) . . ?
B4 B5 B10 108.00(18) . . ?
B9 B5 B10 60.76(15) . . ?
B6 B5 B10 59.67(14) . . ?
C1 B6 C2 55.50(14) . . ?
C1 B6 B10 104.23(17) . . ?
C2 B6 B10 104.65(19) . . ?
C1 B6 B5 58.47(14) . . ?
C2 B6 B5 103.65(17) . . ?
B10 B6 B5 60.37(15) . . ?
C1 B6 B11 103.05(18) . . ?
C2 B6 B11 58.58(14) . . ?
B10 B6 B11 60.22(15) . . ?
B5 B6 B11 107.93(18) . . ?
C2 B7 B8 104.68(17) . . ?
C2 B7 B12 104.41(18) . . ?
B8 B7 B12 60.19(13) . . ?
C2 B7 B11 58.82(14) . . ?
B8 B7 B11 108.25(17) . . ?
B12 B7 B11 59.79(14) . . ?
C2 B7 B3 62.45(14) . . ?
B8 B7 B3 59.25(13) . . ?
B12 B7 B3 109.96(17) . . ?
B11 B7 B3 112.72(18) . . ?
B4 B8 B3 61.50(14) . . ?
B4 B8 B7 106.64(17) . . ?
B3 B8 B7 61.47(14) . . ?
B4 B8 B9 59.45(14) . . ?
B3 B8 B9 111.67(18) . . ?
B7 B8 B9 107.48(17) . . ?
B4 B8 B12 106.55(17) . . ?
B3 B8 B12 111.66(17) . . ?
B7 B8 B12 60.02(13) . . ?
B9 B8 B12 59.56(14) . . ?
B4 B9 B5 60.15(14) . . ?
B4 B9 B12 107.42(18) . . ?
B5 B9 B12 108.04(18) . . ?
B4 B9 B8 59.88(14) . . ?
B5 B9 B8 108.76(17) . . ?
B12 B9 B8 60.24(14) . . ?
B4 B9 B10 107.68(18) . . ?
B5 B9 B10 59.84(15) . . ?
B12 B9 B10 60.19(15) . . ?
B8 B9 B10 108.78(18) . . ?
B6 B10 B11 60.17(15) . . ?
B6 B10 B5 59.96(14) . . ?
B11 B10 B5 107.57(18) . . ?
B6 B10 B12 107.86(18) . . ?
B11 B10 B12 59.87(15) . . ?
B5 B10 B12 106.93(18) . . ?
B6 B10 B9 107.37(17) . . ?
B11 B10 B9 107.03(18) . . ?
B5 B10 B9 59.40(14) . . ?
B12 B10 B9 59.24(14) . . ?
C2 B11 B6 59.46(14) . . ?
C2 B11 B10 104.86(18) . . ?
B6 B11 B10 59.62(15) . . ?
C2 B11 B12 103.90(17) . . ?
B6 B11 B12 107.83(18) . . ?
B10 B11 B12 60.38(15) . . ?
C2 B11 B7 58.10(13) . . ?
B6 B11 B7 108.36(17) . . ?
B10 B11 B7 108.46(17) . . ?
B12 B11 B7 59.84(14) . . ?
B9 B12 B11 107.98(18) . . ?
B9 B12 B7 107.80(17) . . ?
B11 B12 B7 60.37(14) . . ?
B9 B12 B8 60.20(14) . . ?
B11 B12 B8 108.39(17) . . ?
B7 B12 B8 59.79(13) . . ?
B9 B12 B10 60.57(14) . . ?
B11 B12 B10 59.74(14) . . ?
B7 B12 B10 108.38(17) . . ?
B8 B12 B10 109.05(18) . . ?
C2 C1 B4 112.06(17) . . ?
C2 C1 B5 112.76(17) . . ?
B4 C1 B5 63.32(14) . . ?
C2 C1 B6 62.86(14) . . ?
B4 C1 B6 115.28(18) . . ?
B5 C1 B6 62.46(14) . . ?
C2 C1 B3 63.88(14) . . ?
B4 C1 B3 62.20(14) . . ?
B5 C1 B3 116.79(17) . . ?
B6 C1 B3 118.80(18) . . ?
C1 C2 B7 110.99(18) . . ?
C1 C2 B11 110.62(18) . . ?
B7 C2 B11 63.08(14) . . ?
C1 C2 B6 61.64(14) . . ?
B7 C2 B6 114.52(18) . . ?
B11 C2 B6 61.95(15) . . ?
C1 C2 B3 64.03(14) . . ?
B7 C2 B3 61.75(14) . . ?
B11 C2 B3 115.69(17) . . ?
B6 C2 B3 117.89(18) . . ?
C4 C3 C8 119.6(2) . . ?
C4 C3 P1 118.15(18) . . ?
C8 C3 P1 122.26(17) . . ?
C3 C4 C5 119.7(2) . . ?
C6 C5 C4 120.4(2) . . ?
C5 C6 C7 120.1(2) . . ?
C8 C7 C6 120.2(2) . . ?
C7 C8 C3 120.1(2) . . ?
C14 C9 C10 119.98(19) . . ?
C14 C9 P1 121.79(16) . . ?
C10 C9 P1 118.21(16) . . ?
C11 C10 C9 119.7(2) . . ?
C12 C11 C10 120.1(2) . . ?
C11 C12 C13 120.3(2) . . ?
C14 C13 C12 120.0(2) . . ?
C9 C14 C13 120.0(2) . . ?
C20 C15 C16 118.9(2) . . ?
C20 C15 P1 122.44(17) . . ?
C16 C15 P1 118.08(17) . . ?
C17 C16 C15 120.8(2) . . ?
C16 C17 C18 119.8(2) . . ?
C19 C18 C17 120.1(2) . . ?
C18 C19 C20 120.4(2) . . ?
C19 C20 C15 120.1(2) . . ?
N2 P2 C115 113.52(10) . . ?
N2 P2 C109 108.13(9) . . ?
C115 P2 C109 107.83(10) . . ?
N2 P2 C103 114.24(10) . . ?
C115 P2 C103 106.10(10) . . ?
C109 P2 C103 106.64(10) . . ?
B103 N2 P2 135.55(16) . . ?
N2 B103 B108 131.1(2) . . ?
N2 B103 B107 128.9(2) . . ?
B108 B103 B107 58.77(15) . . ?
N2 B103 B104 125.68(19) . . ?
B108 B103 B104 59.56(14) . . ?
B107 B103 B104 102.67(17) . . ?
N2 B103 C102 124.83(19) . . ?
B108 B103 C102 98.72(17) . . ?
B107 B103 C102 53.83(14) . . ?
B104 B103 C102 97.08(16) . . ?
N2 B103 C101 122.8(2) . . ?
B108 B103 C101 100.21(17) . . ?
B107 B103 C101 96.11(17) . . ?
B104 B103 C101 55.83(13) . . ?
C102 B103 C101 52.53(13) . . ?
C101 B104 B109 104.91(18) . . ?
C101 B104 B105 58.71(13) . . ?
B109 B104 B105 59.92(14) . . ?
C101 B104 B108 105.23(17) . . ?
B109 B104 B108 60.35(14) . . ?
B105 B104 B108 108.34(18) . . ?
C101 B104 B103 62.85(14) . . ?
B109 B104 B103 110.33(18) . . ?
B105 B104 B103 112.82(17) . . ?
B108 B104 B103 59.33(14) . . ?
C101 B105 B109 104.77(18) . . ?
C101 B105 B106 59.89(14) . . ?
B109 B105 B106 108.05(19) . . ?
C101 B105 B104 58.48(13) . . ?
B109 B105 B104 59.96(14) . . ?
B106 B105 B104 108.73(17) . . ?
C101 B105 B110 105.40(18) . . ?
B109 B105 B110 60.59(16) . . ?
B106 B105 B110 59.36(16) . . ?
B104 B105 B110 108.66(19) . . ?
C102 B106 C101 55.84(13) . . ?
C102 B106 B110 104.1(2) . . ?
C101 B106 B110 104.97(18) . . ?
C102 B106 B111 58.43(15) . . ?
C101 B106 B111 104.23(19) . . ?
B110 B106 B111 60.48(17) . . ?
C102 B106 B105 102.66(17) . . ?
C101 B106 B105 58.14(13) . . ?
B110 B106 B105 60.55(15) . . ?
B111 B106 B105 108.2(2) . . ?
C102 B107 B112 106.3(2) . . ?
C102 B107 B108 106.98(19) . . ?
B112 B107 B108 61.45(16) . . ?
C102 B107 B111 59.98(16) . . ?
B112 B107 B111 60.36(17) . . ?
B108 B107 B111 110.8(2) . . ?
C102 B107 B103 63.81(15) . . ?
B112 B107 B103 112.10(19) . . ?
B108 B107 B103 59.79(14) . . ?
B111 B107 B103 115.6(2) . . ?
B107 B108 B103 61.44(15) . . ?
B107 B108 B104 105.77(18) . . ?
B103 B108 B104 61.12(14) . . ?
B107 B108 B109 106.09(19) . . ?
B103 B108 B109 111.30(18) . . ?
B104 B108 B109 59.72(14) . . ?
B107 B108 B112 59.14(15) . . ?
B103 B108 B112 111.5(2) . . ?
B104 B108 B112 107.12(19) . . ?
B109 B108 B112 59.74(15) . . ?
B105 B109 B104 60.12(14) . . ?
B105 B109 B112 107.38(19) . . ?
B104 B109 B112 107.71(19) . . ?
B105 B109 B108 108.17(18) . . ?
B104 B109 B108 59.94(14) . . ?
B112 B109 B108 60.29(15) . . ?
B105 B109 B110 59.95(16) . . ?
B104 B109 B110 108.27(19) . . ?
B112 B109 B110 59.77(16) . . ?
B108 B109 B110 108.60(19) . . ?
B106 B110 B111 59.94(17) . . ?
B106 B110 B112 107.4(2) . . ?
B111 B110 B112 59.39(17) . . ?
B106 B110 B105 60.09(15) . . ?
B111 B110 B105 107.38(19) . . ?
B112 B110 B105 106.98(18) . . ?
B106 B110 B109 107.73(18) . . ?
B111 B110 B109 107.25(19) . . ?
B112 B110 B109 59.77(17) . . ?
B105 B110 B109 59.46(15) . . ?
C102 B111 B107 56.70(15) . . ?
C102 B111 B112 103.24(18) . . ?
B107 B111 B112 59.65(16) . . ?
C102 B111 B106 59.32(15) . . ?
B107 B111 B106 106.81(19) . . ?
B112 B111 B106 108.0(2) . . ?
C102 B111 B110 104.14(19) . . ?
B107 B111 B110 107.2(2) . . ?
B112 B111 B110 60.43(17) . . ?
B106 B111 B110 59.58(17) . . ?
B107 B112 B111 59.98(16) . . ?
B107 B112 B109 106.47(19) . . ?
B111 B112 B109 108.4(2) . . ?
B107 B112 B110 107.3(2) . . ?
B111 B112 B110 60.18(17) . . ?
B109 B112 B110 60.46(16) . . ?
B107 B112 B108 59.41(15) . . ?
B111 B112 B108 108.82(19) . . ?
B109 B112 B108 59.97(15) . . ?
B110 B112 B108 108.89(19) . . ?
C102 C101 B104 110.05(19) . . ?
C102 C101 B105 110.12(19) . . ?
B104 C101 B105 62.82(14) . . ?
C102 C101 B106 61.43(14) . . ?
B104 C101 B106 114.00(19) . . ?
B105 C101 B106 61.98(14) . . ?
C102 C101 B103 63.57(14) . . ?
B104 C101 B103 61.33(14) . . ?
B105 C101 B103 114.97(18) . . ?
B106 C101 B103 117.17(19) . . ?
C101 C102 B107 111.96(19) . . ?
C101 C102 B111 112.89(19) . . ?
B107 C102 B111 63.32(16) . . ?
C101 C102 B106 62.73(15) . . ?
B107 C102 B106 114.65(19) . . ?
B111 C102 B106 62.25(16) . . ?
C101 C102 B103 63.90(14) . . ?
B107 C102 B103 62.36(14) . . ?
B111 C102 B103 117.19(19) . . ?
B106 C102 B103 118.56(17) . . ?
C104 C103 C108 119.4(2) . . ?
C104 C103 P2 117.85(17) . . ?
C108 C103 P2 122.71(16) . . ?
C105 C104 C103 120.3(2) . . ?
C104 C105 C106 120.1(2) . . ?
C105 C106 C107 120.2(2) . . ?
C106 C107 C108 120.3(2) . . ?
C107 C108 C103 119.6(2) . . ?
C114 C109 C110 119.9(2) . . ?
C114 C109 P2 122.64(16) . . ?
C110 C109 P2 117.47(16) . . ?
C111 C110 C109 120.0(2) . . ?
C112 C111 C110 119.8(2) . . ?
C111 C112 C113 120.5(2) . . ?
C114 C113 C112 120.0(2) . . ?
C113 C114 C109 120.0(2) . . ?
C120 C115 C116 118.7(2) . . ?
C120 C115 P2 121.31(17) . . ?
C116 C115 P2 118.70(17) . . ?
C117 C116 C115 120.3(2) . . ?
C116 C117 C118 120.3(2) . . ?
C119 C118 C117 120.0(2) . . ?
C118 C119 C120 120.3(2) . . ?
C119 C120 C115 120.4(2) . . ?
N3 P3 C215 115.13(10) . . ?
N3 P3 C209 110.35(10) . . ?
C215 P3 C209 105.77(9) . . ?
N3 P3 C203 111.81(10) . . ?
C215 P3 C203 106.75(10) . . ?
C209 P3 C203 106.50(10) . . ?
B203 N3 P3 141.13(17) . . ?
N3 B203 B208 130.52(19) . . ?
N3 B203 B204 124.8(2) . . ?
B208 B203 B204 59.45(13) . . ?
N3 B203 B207 128.9(2) . . ?
B208 B203 B207 58.88(13) . . ?
B204 B203 B207 103.22(16) . . ?
N3 B203 C201 123.71(19) . . ?
B208 B203 C201 99.17(16) . . ?
B204 B203 C201 55.09(12) . . ?
B207 B203 C201 96.44(15) . . ?
N3 B203 C202 125.91(19) . . ?
B208 B203 C202 98.83(15) . . ?
B204 B203 C202 96.59(15) . . ?
B207 B203 C202 54.91(12) . . ?
C201 B203 C202 51.98(12) . . ?
C201 B204 B209 104.45(17) . . ?
C201 B204 B205 58.95(14) . . ?
B209 B204 B205 59.84(14) . . ?
C201 B204 B208 104.75(17) . . ?
B209 B204 B208 60.16(14) . . ?
B205 B204 B208 108.41(17) . . ?
C201 B204 B203 62.89(14) . . ?
B209 B204 B203 110.21(17) . . ?
B205 B204 B203 113.43(17) . . ?
B208 B204 B203 59.25(13) . . ?
C201 B205 B209 103.66(17) . . ?
C201 B205 B210 104.51(18) . . ?
B209 B205 B210 60.77(15) . . ?
C201 B205 B204 57.82(13) . . ?
B209 B205 B204 59.94(14) . . ?
B210 B205 B204 108.71(18) . . ?
C201 B205 B206 59.34(14) . . ?
B209 B205 B206 108.24(19) . . ?
B210 B205 B206 59.62(15) . . ?
B204 B205 B206 108.36(18) . . ?
C202 B206 C201 55.42(14) . . ?
C202 B206 B210 103.99(19) . . ?
C201 B206 B210 104.07(18) . . ?
C202 B206 B205 102.83(17) . . ?
C201 B206 B205 58.22(14) . . ?
B210 B206 B205 60.14(15) . . ?
C202 B206 B211 58.23(14) . . ?
C201 B206 B211 103.07(18) . . ?
B210 B206 B211 60.29(15) . . ?
B205 B206 B211 107.64(19) . . ?
C202 B207 B208 105.03(17) . . ?
C202 B207 B212 104.57(17) . . ?
B208 B207 B212 60.61(14) . . ?
C202 B207 B211 58.92(14) . . ?
B208 B207 B211 109.06(17) . . ?
B212 B207 B211 60.00(14) . . ?
C202 B207 B203 62.85(13) . . ?
B208 B207 B203 59.31(13) . . ?
B212 B207 B203 110.53(17) . . ?
B211 B207 B203 113.55(18) . . ?
B207 B208 B203 61.82(13) . . ?
B207 B208 B209 107.03(17) . . ?
B203 B208 B209 111.53(17) . . ?
B207 B208 B204 106.78(17) . . ?
B203 B208 B204 61.31(14) . . ?
B209 B208 B204 59.68(14) . . ?
B207 B208 B212 59.77(13) . . ?
B203 B208 B212 111.92(17) . . ?
B209 B208 B212 59.54(14) . . ?
B204 B208 B212 107.04(17) . . ?
B205 B209 B212 108.02(18) . . ?
B205 B209 B204 60.22(14) . . ?
B212 B209 B204 108.10(17) . . ?
B205 B209 B208 108.71(17) . . ?
B212 B209 B208 60.40(13) . . ?
B204 B209 B208 60.16(13) . . ?
B205 B209 B210 59.79(15) . . ?
B212 B209 B210 60.25(14) . . ?
B204 B209 B210 108.16(18) . . ?
B208 B209 B210 108.95(17) . . ?
B206 B210 B205 60.23(15) . . ?
B206 B210 B211 60.19(15) . . ?
B205 B210 B211 107.63(18) . . ?
B206 B210 B212 107.87(18) . . ?
B205 B210 B212 106.95(17) . . ?
B211 B210 B212 59.64(15) . . ?
B206 B210 B209 107.68(17) . . ?
B205 B210 B209 59.44(14) . . ?
B211 B210 B209 106.89(18) . . ?
B212 B210 B209 59.25(15) . . ?
C202 B211 B212 103.53(17) . . ?
C202 B211 B207 57.77(13) . . ?
B212 B211 B207 59.79(14) . . ?
C202 B211 B206 59.26(14) . . ?
B212 B211 B206 107.95(18) . . ?
B207 B211 B206 108.06(17) . . ?
C202 B211 B210 104.17(18) . . ?
B212 B211 B210 60.41(15) . . ?
B207 B211 B210 108.06(18) . . ?
B206 B211 B210 59.52(15) . . ?
B209 B212 B207 107.33(16) . . ?
B209 B212 B211 108.13(18) . . ?
B207 B212 B211 60.20(14) . . ?
B209 B212 B208 60.06(14) . . ?
B207 B212 B208 59.62(13) . . ?
B211 B212 B208 108.43(16) . . ?
B209 B212 B210 60.50(14) . . ?
B207 B212 B210 108.03(17) . . ?
B211 B212 B210 59.95(15) . . ?
B208 B212 B210 108.89(17) . . ?
C202 C201 B204 111.69(17) . . ?
C202 C201 B205 111.62(17) . . ?
B204 C201 B205 63.23(14) . . ?
C202 C201 B206 62.25(14) . . ?
B204 C201 B206 115.43(18) . . ?
B205 C201 B206 62.44(15) . . ?
C202 C201 B203 64.11(13) . . ?
B204 C201 B203 62.02(13) . . ?
B205 C201 B203 116.29(17) . . ?
B206 C201 B203 118.76(18) . . ?
C201 C202 B207 111.71(17) . . ?
C201 C202 B211 112.02(18) . . ?
B207 C202 B211 63.31(14) . . ?
C201 C202 B206 62.33(14) . . ?
B207 C202 B206 115.33(18) . . ?
B211 C202 B206 62.51(15) . . ?
C201 C202 B203 63.91(13) . . ?
B207 C202 B203 62.24(13) . . ?
B211 C202 B203 116.73(17) . . ?
B206 C202 B203 118.65(17) . . ?
C204 C203 C208 119.9(2) . . ?
C204 C203 P3 118.03(17) . . ?
C208 C203 P3 122.04(16) . . ?
C203 C204 C205 120.2(2) . . ?
C206 C205 C204 119.8(2) . . ?
C205 C206 C207 120.3(2) . . ?
C208 C207 C206 120.0(2) . . ?
C207 C208 C203 119.7(2) . . ?
C214 C209 C210 119.56(19) . . ?
C214 C209 P3 121.50(16) . . ?
C210 C209 P3 118.92(16) . . ?
C211 C210 C209 120.0(2) . . ?
C212 C211 C210 120.1(2) . . ?
C211 C212 C213 120.1(2) . . ?
C214 C213 C212 120.0(2) . . ?
C213 C214 C209 120.2(2) . . ?
C220 C215 C216 118.7(2) . . ?
C220 C215 P3 121.68(17) . . ?
C216 C215 P3 119.04(17) . . ?
C217 C216 C215 120.5(2) . . ?
C216 C217 C218 120.2(2) . . ?
C219 C218 C217 119.7(2) . . ?
C218 C219 C220 120.6(2) . . ?
C219 C220 C215 120.2(2) . . ?

loop_
_geom_bond_atom_site_label_1
_geom_bond_atom_site_label_2
_geom_bond_distance
_geom_bond_site_symmetry_2
_geom_bond_publ_flag
P1 N1 1.5543(18) . ?
P1 C15 1.805(2) . ?
P1 C9 1.808(2) . ?
P1 C3 1.811(2) . ?
N1 B3 1.385(3) . ?
B3 B8 1.776(3) . ?
B3 B4 1.812(4) . ?
B3 B7 1.816(3) . ?
B3 C2 1.827(3) . ?
B3 C1 1.830(3) . ?
B4 C1 1.669(3) . ?
B4 B9 1.761(3) . ?
B4 B8 1.769(3) . ?
B4 B5 1.770(3) . ?
B5 C1 1.704(3) . ?
B5 B9 1.771(4) . ?
B5 B6 1.772(4) . ?
B5 B10 1.779(4) . ?
B6 C1 1.714(3) . ?
B6 C2 1.734(3) . ?
B6 B10 1.767(4) . ?
B6 B11 1.777(4) . ?
B7 C2 1.705(3) . ?
B7 B8 1.777(3) . ?
B7 B12 1.781(3) . ?
B7 B11 1.790(3) . ?
B8 B9 1.783(3) . ?
B8 B12 1.784(3) . ?
B9 B12 1.772(4) . ?
B9 B10 1.796(4) . ?
B10 B11 1.778(4) . ?
B10 B12 1.789(4) . ?
B11 C2 1.718(3) . ?
B11 B12 1.780(3) . ?
C1 C2 1.606(3) . ?
C3 C4 1.396(3) . ?
C3 C8 1.401(3) . ?
C4 C5 1.399(4) . ?
C5 C6 1.380(4) . ?
C6 C7 1.391(3) . ?
C7 C8 1.386(3) . ?
C9 C14 1.390(3) . ?
C9 C10 1.400(3) . ?
C10 C11 1.396(3) . ?
C11 C12 1.385(3) . ?
C12 C13 1.393(3) . ?
C13 C14 1.392(3) . ?
C15 C20 1.400(3) . ?
C15 C16 1.404(3) . ?
C16 C17 1.381(3) . ?
C17 C18 1.396(3) . ?
C18 C19 1.385(3) . ?
C19 C20 1.390(3) . ?
P2 N2 1.5608(18) . ?
P2 C115 1.803(2) . ?
P2 C109 1.804(2) . ?
P2 C103 1.805(2) . ?
N2 B103 1.383(3) . ?
B103 B108 1.775(4) . ?
B103 B107 1.804(4) . ?
B103 B104 1.807(3) . ?
B103 C102 1.827(3) . ?
B103 C101 1.833(4) . ?
B104 C101 1.704(3) . ?
B104 B109 1.776(3) . ?
B104 B105 1.778(3) . ?
B104 B108 1.780(4) . ?
B105 C101 1.708(3) . ?
B105 B109 1.775(4) . ?
B105 B106 1.776(4) . ?
B105 B110 1.784(4) . ?
B106 C102 1.719(3) . ?
B106 C101 1.740(3) . ?
B106 B110 1.763(4) . ?
B106 B111 1.769(4) . ?
B107 C102 1.644(4) . ?
B107 B112 1.752(4) . ?
B107 B108 1.757(4) . ?
B107 B111 1.758(4) . ?
B108 B109 1.787(4) . ?
B108 B112 1.793(4) . ?
B109 B112 1.783(4) . ?
B109 B110 1.795(4) . ?
B110 B111 1.779(4) . ?
B110 B112 1.783(4) . ?
B111 C102 1.703(3) . ?
B111 B112 1.764(4) . ?
C101 C102 1.620(3) . ?
C103 C104 1.399(3) . ?
C103 C108 1.402(3) . ?
C104 C105 1.383(3) . ?
C105 C106 1.385(4) . ?
C106 C107 1.388(3) . ?
C107 C108 1.391(3) . ?
C109 C114 1.392(3) . ?
C109 C110 1.401(3) . ?
C110 C111 1.394(3) . ?
C111 C112 1.386(3) . ?
C112 C113 1.393(3) . ?
C113 C114 1.391(3) . ?
C115 C120 1.400(3) . ?
C115 C116 1.405(3) . ?
C116 C117 1.386(3) . ?
C117 C118 1.390(3) . ?
C118 C119 1.382(3) . ?
C119 C120 1.391(3) . ?
P3 N3 1.5532(18) . ?
P3 C215 1.805(2) . ?
P3 C209 1.809(2) . ?
P3 C203 1.818(2) . ?
N3 B203 1.383(3) . ?
B203 B208 1.778(3) . ?
B203 B204 1.815(3) . ?
B203 B207 1.822(3) . ?
B203 C201 1.829(3) . ?
B203 C202 1.832(3) . ?
B204 C201 1.685(3) . ?
B204 B209 1.773(4) . ?
B204 B205 1.778(3) . ?
B204 B208 1.781(3) . ?
B205 C201 1.706(3) . ?
B205 B209 1.771(4) . ?
B205 B210 1.777(4) . ?
B205 B206 1.779(4) . ?
B206 C202 1.725(3) . ?
B206 C201 1.726(3) . ?
B206 B210 1.768(4) . ?
B206 B211 1.780(4) . ?
B207 C202 1.685(3) . ?
B207 B208 1.770(3) . ?
B207 B212 1.772(3) . ?
B207 B211 1.780(3) . ?
B208 B209 1.781(3) . ?
B208 B212 1.787(3) . ?
B209 B212 1.772(4) . ?
B209 B210 1.795(4) . ?
B210 B211 1.782(4) . ?
B210 B212 1.790(4) . ?
B211 C202 1.706(3) . ?
B211 B212 1.776(4) . ?
C201 C202 1.605(3) . ?
C203 C204 1.390(3) . ?
C203 C208 1.399(3) . ?
C204 C205 1.391(3) . ?
C205 C206 1.389(3) . ?
C206 C207 1.390(3) . ?
C207 C208 1.390(3) . ?
C209 C214 1.393(3) . ?
C209 C210 1.400(3) . ?
C210 C211 1.392(3) . ?
C211 C212 1.384(3) . ?
C212 C213 1.395(3) . ?
C213 C214 1.387(3) . ?
C215 C220 1.402(3) . ?
C215 C216 1.406(3) . ?
C216 C217 1.387(3) . ?
C217 C218 1.391(3) . ?
C218 C219 1.387(3) . ?
C219 C220 1.389(3) . ?
